data_1574366
loop_
_publ_author_name
'Wu, Si-Guo'
'Cui, Wen'
'Ruan, Ze-Yu'
'Ni, Zhao-Ping'
'Tong, Ming-Liang'

_publ_section_title
;
 Switchable colossal anisotropic thermal expansion in a spin crossover
 framework
;
_journal_issue 20
_journal_name_full 'Chemical Science'
_journal_page_first 8845
_journal_page_last 8852
_journal_paper_doi 10.1039/D4SC08032G
_journal_volume 16
_journal_year 2025
_chemical_formula_moiety 'C14 H9 Au2 Fe N7, C3 H8 O'
_chemical_formula_sum 'C17 H17 Au2 Fe N7 O'
_chemical_formula_weight 785.16
_space_group_crystal_system orthorhombic
_space_group_IT_number 73
_space_group_name_Hall '-I 2b 2c'
_space_group_name_H-M_alt 'I b c a'
_atom_sites_solution_hydrogens mixed
_atom_sites_solution_primary dual
_audit_creation_date 2025-03-12
_audit_creation_method
;
Olex2 1.5
(compiled 2025.03.04 svn.red2d20d0 for OlexSys, GUI svn.r7188)
;
_audit_update_record
;
2025-03-17 deposited with the CCDC.	2025-04-04 downloaded from the CCDC.
;
_cell_angle_alpha 90
_cell_angle_beta 90
_cell_angle_gamma 90
_cell_formula_units_Z 8
_cell_length_a 12.6866(6)
_cell_length_b 15.4013(7)
_cell_length_c 22.1817(10)
_cell_measurement_reflns_used 5273
_cell_measurement_temperature 99.9(4)
_cell_measurement_theta_max 31.2450
_cell_measurement_theta_min 2.6330
_cell_volume 4334.1(3)
_computing_cell_refinement 'CrysAlisPro 1.171.43.90 (Rigaku OD, 2023)'
_computing_data_collection 'CrysAlisPro system (CCD 41.122a 64-bit (release 06-12-2021))'
_computing_data_reduction 'CrysAlisPro 1.171.43.90 (Rigaku OD, 2023)'
_computing_molecular_graphics 'Olex2 1.5 (Dolomanov et al., 2009)'
_computing_publication_material 'Olex2 1.5 (Dolomanov et al., 2009)'
_computing_structure_refinement 'SHELXL 2018/3 (Sheldrick, 2015)'
_computing_structure_solution 'SHELXT  (Sheldrick, 2015)'
_diffrn_ambient_environment N~2~
_diffrn_ambient_temperature 99.9(4)
_diffrn_detector 'Hybrid Pixel Array Detector'
_diffrn_detector_area_resol_mean 10.0000
_diffrn_detector_type HyPix
_diffrn_measured_fraction_theta_full 0.999
_diffrn_measured_fraction_theta_max 0.828
_diffrn_measurement_details
;
List of Runs (angles in degrees, time in seconds):

  # Type    Start    End  Width  t~exp~   \w     \q     \k     \f   Frames
#--------------------------------------------------------------------------
  1  \w     52.00  77.00   0.50    1.00    --    6.43  74.00 -73.00   50
  2  \w    -18.00  40.00   0.50    1.00    --    6.43 -99.00-150.00  116
  3  \w     -1.00  38.00   0.50    1.00    --    6.43 -99.00   0.00   78
  4  \w    -18.00  32.00   0.50    1.00    --    6.43 -99.00 120.00  100
;
_diffrn_measurement_device 'four-circle diffractometer'
_diffrn_measurement_device_type 'XtaLAB Synergy R, DW system, HyPix'
_diffrn_measurement_method '\w scans'
_diffrn_orient_matrix_type 'CrysAlisPro convention (1999,Acta A55,543-557)'
_diffrn_orient_matrix_UB_11 -0.0339693000
_diffrn_orient_matrix_UB_12 0.0261909000
_diffrn_orient_matrix_UB_13 0.0177539000
_diffrn_orient_matrix_UB_21 -0.0307524000
_diffrn_orient_matrix_UB_22 0.0092607000
_diffrn_orient_matrix_UB_23 -0.0258884000
_diffrn_orient_matrix_UB_31 -0.0319536000
_diffrn_orient_matrix_UB_32 -0.0367760000
_diffrn_orient_matrix_UB_33 0.0060994000
_diffrn_radiation_monochromator mirror
_diffrn_radiation_probe x-ray
_diffrn_radiation_type 'Mo K\a'
_diffrn_radiation_wavelength 0.71073
_diffrn_reflns_av_R_equivalents 0.0350
_diffrn_reflns_av_unetI/netI 0.0366
_diffrn_reflns_Laue_measured_fraction_full 0.999
_diffrn_reflns_Laue_measured_fraction_max 0.828
_diffrn_reflns_limit_h_max 16
_diffrn_reflns_limit_h_min -18
_diffrn_reflns_limit_k_max 18
_diffrn_reflns_limit_k_min -20
_diffrn_reflns_limit_l_max 30
_diffrn_reflns_limit_l_min -31
_diffrn_reflns_number 12081
_diffrn_reflns_point_group_measured_fraction_full 0.999
_diffrn_reflns_point_group_measured_fraction_max 0.828
_diffrn_reflns_theta_full 25.242
_diffrn_reflns_theta_max 31.701
_diffrn_reflns_theta_min 2.645
_diffrn_source 'Rotating-anode X-ray tube'
_diffrn_source_type 'Rigaku (Mo) X-ray Source'
_exptl_absorpt_coefficient_mu 14.188
_exptl_absorpt_correction_T_max 1.00000
_exptl_absorpt_correction_T_min 0.34541
_exptl_absorpt_correction_type multi-scan
_exptl_absorpt_process_details
;
CrysAlisPro 1.171.43.90 (Rigaku Oxford Diffraction, 2023)
Empirical absorption correction using spherical harmonics,
implemented in SCALE3 ABSPACK scaling algorithm.
;
_exptl_crystal_colour red
_exptl_crystal_colour_primary red
_exptl_crystal_density_diffrn 2.407
_exptl_crystal_description block
_exptl_crystal_F_000 2880
_exptl_crystal_size_max 0.15
_exptl_crystal_size_mid 0.12
_exptl_crystal_size_min 0.07
_refine_diff_density_max 1.485
_refine_diff_density_min -1.096
_refine_diff_density_rms 0.213
_refine_ls_extinction_method none
_refine_ls_goodness_of_fit_ref 1.093
_refine_ls_hydrogen_treatment constr
_refine_ls_matrix_type full
_refine_ls_number_parameters 154
_refine_ls_number_reflns 3045
_refine_ls_number_restraints 18
_refine_ls_restrained_S_all 1.093
_refine_ls_R_factor_all 0.0534
_refine_ls_R_factor_gt 0.0367
_refine_ls_shift/su_max 0.002
_refine_ls_shift/su_mean 0.000
_refine_ls_structure_factor_coef Fsqd
_refine_ls_weighting_details 'w=1/[\s^2^(Fo^2^)+(0.0240P)^2^+58.8344P] where P=(Fo^2^+2Fc^2^)/3'
_refine_ls_weighting_scheme calc
_refine_ls_wR_factor_gt 0.0696
_refine_ls_wR_factor_ref 0.0738
_reflns_Friedel_coverage 0.000
_reflns_number_gt 2449
_reflns_number_total 3045
_reflns_threshold_expression 'I > 2\s(I)'
_cod_data_source_file d4sc08032g2.cif
_cod_data_source_block 1Fe_100K
_cod_depositor_comments 'Adding full bibliography for 1574366--1574373.cif.'
_cod_original_cell_volume 4334.1(4)
_cod_database_code 1574366
_shelx_shelxl_version_number 2018/3
_shelx_space_group_comment
;
The symmetry employed for this shelxl refinement is uniquely defined
by the following loop, which should always be used as a source of
symmetry information in preference to the above space-group names.
They are only intended as comments.
;
_shelx_estimated_absorpt_t_max 0.437
_shelx_estimated_absorpt_t_min 0.225
_olex2_refinement_description
;
1. Fixed Uiso
 At 1.2 times of:
  All C(H) groups, All N(H,H) groups
 At 1.5 times of:
  All C(H,H,H) groups, All O(H) groups
2. Uiso/Uaniso restraints and constraints
C11 \\sim C10 \\sim C9 \\sim O1: within 1.7A with sigma of 0.01 and sigma for
terminal atoms of 0.02 within 1.7A
3. Others
 Fixed Sof: H4(0.5) N5(0.5) H5A(0.5) H5B(0.5) O1(0.5) H1(0.5) C9(0.5) H9A(0.5)
 H9B(0.5) H9C(0.5) C10(0.5) H10(0.5) C11(0.5) H11A(0.5) H11B(0.5) H11C(0.5)
4.a Riding coordinates:
 C10(H10)
4.b Aromatic/amide H refined with riding coordinates:
 C3(H3), C4(H4), C7(H7), C8(H8)
4.c Tetrahedral OH refined with riding coordinates:
 O1(H1)
4.d X=CH2 refined with riding coordinates:
 N5(H5A,H5B)
4.e Idealised Me refined as rotating group:
 C9(H9A,H9B,H9C), C11(H11A,H11B,H11C)
;
_olex2_submission_special_instructions 'No special instructions were received'
_oxdiff_exptl_absorpt_empirical_details
;
Empirical correction (ABSPACK) includes:
- Absorption correction using spherical harmonics
- Frame scaling
;
_oxdiff_exptl_absorpt_empirical_full_max 1.744
_oxdiff_exptl_absorpt_empirical_full_min 0.608

loop_
_space_group_symop_operation_xyz
'x, y, z'
'-x+1/2, -y, z+1/2'
'-x, y+1/2, -z+1/2'
'x+1/2, -y+1/2, -z'
'x+1/2, y+1/2, z+1/2'
'-x+1, -y+1/2, z+1'
'-x+1/2, y+1, -z+1'
'x+1, -y+1, -z+1/2'
'-x, -y, -z'
'x-1/2, y, -z-1/2'
'x, -y-1/2, z-1/2'
'-x-1/2, y-1/2, z'
'-x+1/2, -y+1/2, -z+1/2'
'x, y+1/2, -z'
'x+1/2, -y, z'
'-x, y, z+1/2'

loop_
_atom_site_label
_atom_site_type_symbol
_atom_site_fract_x
_atom_site_fract_y
_atom_site_fract_z
_atom_site_U_iso_or_equiv
_atom_site_adp_type
_atom_site_occupancy
_atom_site_site_symmetry_order
_atom_site_calc_flag
_atom_site_refinement_flags_posn
_atom_site_refinement_flags_adp
_atom_site_refinement_flags_occupancy
_atom_site_disorder_assembly
_atom_site_disorder_group
Au1 Au 1.28583(2) -0.02636(2) 0.07074(2) 0.01815(8) Uani 1 1 d . . . . .
Fe1 Fe 1.000000 -0.250000 0.07633(5) 0.0107(2) Uani 1 2 d S T P . .
N1 N 0.9197(4) -0.1438(3) 0.0751(2) 0.0140(9) Uani 1 1 d . . . . .
N2 N 1.1254(4) -0.1795(3) 0.0765(2) 0.0149(9) Uani 1 1 d . . . . .
N3 N 1.000000 -0.250000 0.1659(3) 0.0134(12) Uani 1 2 d S T P . .
N4 N 1.000000 -0.250000 0.4863(3) 0.0152(13) Uani 1 2 d S T P . .
C1 C 0.8729(4) -0.0795(4) 0.0722(3) 0.0189(11) Uani 1 1 d . . . . .
C2 C 1.1896(5) -0.1275(4) 0.0741(3) 0.0187(11) Uani 1 1 d . . . . .
C3 C 0.9157(5) -0.2225(4) 0.1977(3) 0.0190(12) Uani 1 1 d . . . . .
H3 H 0.855186 -0.203303 0.176326 0.023 Uiso 1 1 calc R U . . .
C4 C 0.9135(5) -0.2210(4) 0.2599(3) 0.0206(12) Uani 1 1 d . . . . .
H4 H 0.852554 -0.199937 0.280047 0.025 Uiso 0.5 1 calc R U P A 2
C5 C 1.000000 -0.250000 0.2938(3) 0.0182(16) Uani 1 2 d S T P C .
C6 C 1.000000 -0.250000 0.3600(3) 0.0142(15) Uani 1 2 d S T P . .
C7 C 0.9102(5) -0.2736(4) 0.3925(3) 0.0216(13) Uani 1 1 d . . . . .
H7 H 0.847819 -0.290880 0.372070 0.026 Uiso 1 1 calc R U . B 1
C8 C 0.9136(5) -0.2715(4) 0.4550(3) 0.0192(12) Uani 1 1 d . . . . .
H8 H 0.851415 -0.286013 0.476644 0.023 Uiso 1 1 calc R U . . .
N5 N 0.8246(10) -0.1774(10) 0.2854(6) 0.050(4) Uani 0.5 1 d . . P C 1
H5A H 0.776667 -0.154211 0.261703 0.060 Uiso 0.5 1 calc R U P C 1
H5B H 0.817858 -0.173846 0.324797 0.060 Uiso 0.5 1 calc R U P C 1
O1 O 0.6953(11) -0.0714(11) 0.2044(7) 0.069(4) Uani 0.5 1 d . U P D -1
H1 H 0.698902 -0.124407 0.213217 0.103 Uiso 0.5 1 calc R U P D -1
C9 C 0.5271(15) -0.0078(11) 0.1975(9) 0.054(4) Uani 0.5 1 d . U P D -1
H9A H 0.552809 0.037521 0.170166 0.081 Uiso 0.5 1 calc R U P D -1
H9B H 0.465896 0.013834 0.219802 0.081 Uiso 0.5 1 calc R U P D -1
H9C H 0.506760 -0.059059 0.174005 0.081 Uiso 0.5 1 calc R U P D -1
C10 C 0.608(2) -0.0306(17) 0.2386(14) 0.072(5) Uani 0.5 1 d . U P D -1
H10 H 0.580092 -0.072424 0.269184 0.086 Uiso 0.5 1 d R U P D -1
C11 C 0.664(3) 0.036(2) 0.2696(16) 0.101(9) Uani 0.5 1 d . U P D -1
H11A H 0.618178 0.061431 0.300466 0.152 Uiso 0.5 1 calc R U P D -1
H11B H 0.685495 0.080767 0.240947 0.152 Uiso 0.5 1 calc R U P D -1
H11C H 0.726507 0.010867 0.288899 0.152 Uiso 0.5 1 calc R U P D -1

loop_
_atom_site_aniso_label
_atom_site_aniso_U_11
_atom_site_aniso_U_22
_atom_site_aniso_U_33
_atom_site_aniso_U_23
_atom_site_aniso_U_13
_atom_site_aniso_U_12
Au1 0.02258(12) 0.01281(11) 0.01906(11) -0.00071(8) 0.00051(9) -0.00708(8)
Fe1 0.0145(5) 0.0070(5) 0.0107(5) 0.000 0.000 -0.0005(4)
N1 0.017(2) 0.013(2) 0.012(2) 0.0003(17) 0.0003(19) -0.0005(17)
N2 0.017(2) 0.015(2) 0.012(2) -0.0009(17) 0.0000(18) 0.0020(18)
N3 0.017(3) 0.007(3) 0.016(3) 0.000 0.000 0.000(3)
N4 0.019(3) 0.011(3) 0.016(3) 0.000 0.000 0.001(3)
C1 0.018(3) 0.023(3) 0.016(2) 0.000(2) -0.002(2) 0.004(2)
C2 0.024(3) 0.014(3) 0.018(3) 0.001(2) -0.001(2) -0.002(2)
C3 0.020(3) 0.019(3) 0.018(3) -0.003(2) -0.002(2) 0.003(2)
C4 0.018(3) 0.027(3) 0.017(3) 0.002(2) 0.001(2) 0.003(2)
C5 0.028(4) 0.019(4) 0.007(3) 0.000 0.000 -0.001(3)
C6 0.015(4) 0.015(4) 0.013(3) 0.000 0.000 0.001(3)
C7 0.022(3) 0.027(3) 0.015(3) 0.001(2) 0.001(2) -0.002(3)
C8 0.020(3) 0.021(3) 0.017(3) 0.002(2) 0.002(2) 0.002(2)
N5 0.037(7) 0.076(10) 0.037(7) 0.000(7) 0.003(6) 0.023(7)
O1 0.069(9) 0.069(9) 0.068(9) 0.012(8) -0.006(7) 0.021(7)
C9 0.054(10) 0.044(9) 0.063(11) 0.000(8) -0.007(9) 0.012(8)
C10 0.069(12) 0.067(10) 0.080(11) -0.003(9) 0.002(9) 0.007(9)
C11 0.11(2) 0.096(15) 0.093(16) -0.042(12) -0.001(15) -0.002(15)

loop_
_atom_type_symbol
_atom_type_description
_atom_type_scat_dispersion_real
_atom_type_scat_dispersion_imag
_atom_type_scat_source
C C 0.0033 0.0016 'International Tables Vol C Tables 4.2.6.8 and 6.1.1.4'
H H 0.0000 0.0000 'International Tables Vol C Tables 4.2.6.8 and 6.1.1.4'
Au Au -2.0133 8.8022 'International Tables Vol C Tables 4.2.6.8 and 6.1.1.4'
Fe Fe 0.3463 0.8444 'International Tables Vol C Tables 4.2.6.8 and 6.1.1.4'
N N 0.0061 0.0033 'International Tables Vol C Tables 4.2.6.8 and 6.1.1.4'
O O 0.0106 0.0060 'International Tables Vol C Tables 4.2.6.8 and 6.1.1.4'

loop_
_geom_angle_atom_site_label_1
_geom_angle_atom_site_label_2
_geom_angle_atom_site_label_3
_geom_angle
_geom_angle_site_symmetry_1
_geom_angle_site_symmetry_3
_geom_angle_publ_flag
C1 Au1 Au1 99.90(16) 15 7_744 ?
C1 Au1 C2 175.0(2) 15 . ?
C2 Au1 Au1 82.21(17) . 7_744 ?
N1 Fe1 N1 178.4(3) 6_644 . ?
N1 Fe1 N3 90.80(13) 6_644 . ?
N1 Fe1 N3 90.80(13) . . ?
N1 Fe1 N4 89.20(13) . 11 ?
N1 Fe1 N4 89.20(13) 6_644 11 ?
N2 Fe1 N1 87.62(19) . . ?
N2 Fe1 N1 87.62(19) 6_644 6_644 ?
N2 Fe1 N1 92.38(19) 6_644 . ?
N2 Fe1 N1 92.38(19) . 6_644 ?
N2 Fe1 N2 179.8(3) . 6_644 ?
N2 Fe1 N3 89.89(13) 6_644 . ?
N2 Fe1 N3 89.89(13) . . ?
N2 Fe1 N4 90.11(13) 6_644 11 ?
N2 Fe1 N4 90.11(13) . 11 ?
N3 Fe1 N4 180.0 . 11 ?
C1 N1 Fe1 177.4(5) . . ?
C2 N2 Fe1 169.4(5) . . ?
C3 N3 Fe1 121.5(3) . . ?
C3 N3 Fe1 121.5(3) 6_644 . ?
C3 N3 C3 117.0(7) . 6_644 ?
C8 N4 Fe1 121.2(4) 6_644 11_556 ?
C8 N4 Fe1 121.2(4) . 11_556 ?
C8 N4 C8 117.5(7) . 6_644 ?
N1 C1 Au1 176.1(5) . 15_455 ?
N2 C2 Au1 172.6(5) . . ?
N3 C3 H3 118.5 . . ?
N3 C3 C4 123.0(6) . . ?
C4 C3 H3 118.5 . . ?
C3 C4 H4 119.5 . . ?
C3 C4 C5 120.9(6) . . ?
C3 C4 N5 114.8(8) . . ?
C5 C4 H4 119.5 . . ?
C5 C4 N5 123.7(8) . . ?
C4 C5 C4 115.3(7) 6_644 . ?
C4 C5 C6 122.4(4) . . ?
C4 C5 C6 122.4(4) 6_644 . ?
C7 C6 C5 121.0(4) . . ?
C7 C6 C5 121.0(4) 6_644 . ?
C7 C6 C7 117.9(7) . 6_644 ?
C6 C7 H7 120.5 . . ?
C8 C7 C6 119.0(6) . . ?
C8 C7 H7 120.5 . . ?
N4 C8 C7 123.3(6) . . ?
N4 C8 H8 118.4 . . ?
C7 C8 H8 118.4 . . ?
C4 N5 H5A 120.0 . . ?
C4 N5 H5B 120.0 . . ?
H5A N5 H5B 120.0 . . ?
C10 O1 H1 109.5 . . ?
H9A C9 H9B 109.5 . . ?
H9A C9 H9C 109.5 . . ?
H9B C9 H9C 109.5 . . ?
C10 C9 H9A 109.5 . . ?
C10 C9 H9B 109.5 . . ?
C10 C9 H9C 109.5 . . ?
O1 C10 H10 109.8 . . ?
C9 C10 O1 108(2) . . ?
C9 C10 H10 109.8 . . ?
C9 C10 C11 120(2) . . ?
C11 C10 O1 100(2) . . ?
C11 C10 H10 108.1 . . ?
C10 C11 H11A 109.5 . . ?
C10 C11 H11B 109.5 . . ?
C10 C11 H11C 109.5 . . ?
H11A C11 H11B 109.5 . . ?
H11A C11 H11C 109.5 . . ?
H11B C11 H11C 109.5 . . ?

loop_
_geom_bond_atom_site_label_1
_geom_bond_atom_site_label_2
_geom_bond_distance
_geom_bond_site_symmetry_2
_geom_bond_publ_flag
Au1 Au1 3.2673(5) 7_744 ?
Au1 C1 1.969(6) 15 ?
Au1 C2 1.980(6) . ?
Fe1 N1 1.927(4) . ?
Fe1 N1 1.927(4) 6_644 ?
Fe1 N2 1.926(5) 6_644 ?
Fe1 N2 1.926(5) . ?
Fe1 N3 1.987(6) . ?
Fe1 N4 1.997(7) 11 ?
N1 C1 1.157(7) . ?
N2 C2 1.144(7) . ?
N3 C3 1.349(7) 6_644 ?
N3 C3 1.349(7) . ?
N4 C8 1.340(7) . ?
N4 C8 1.340(7) 6_644 ?
C3 H3 0.9500 . ?
C3 C4 1.380(8) . ?
C4 H4 0.9500 . ?
C4 C5 1.403(7) . ?
C4 N5 1.428(13) . ?
C5 C6 1.470(10) . ?
C6 C7 1.395(7) . ?
C6 C7 1.395(7) 6_644 ?
C7 H7 0.9500 . ?
C7 C8 1.388(8) . ?
C8 H8 0.9500 . ?
N5 H5A 0.8800 . ?
N5 H5B 0.8800 . ?
O1 H1 0.8400 . ?
O1 C10 1.48(3) . ?
C9 H9A 0.9800 . ?
C9 H9B 0.9800 . ?
C9 H9C 0.9800 . ?
C9 C10 1.42(3) . ?
C10 H10 1.0006 . ?
C10 C11 1.42(3) . ?
C11 H11A 0.9800 . ?
C11 H11B 0.9800 . ?
C11 H11C 0.9800 . ?

loop_
_geom_torsion_atom_site_label_1
_geom_torsion_atom_site_label_2
_geom_torsion_atom_site_label_3
_geom_torsion_atom_site_label_4
_geom_torsion
_geom_torsion_site_symmetry_1
_geom_torsion_site_symmetry_2
_geom_torsion_site_symmetry_3
_geom_torsion_site_symmetry_4
_geom_torsion_publ_flag
Fe1 N3 C3 C4 -179.4(4) . . . . ?
Fe1 N4 C8 C7 -179.1(4) 11_556 . . . ?
N3 C3 C4 C5 -1.1(9) . . . . ?
N3 C3 C4 N5 170.7(8) . . . . ?
C3 N3 C3 C4 0.6(4) 6_644 . . . ?
C3 C4 C5 C4 0.5(4) . . . 6_644 ?
C3 C4 C5 C6 -179.5(4) . . . . ?
C4 C5 C6 C7 -140.1(4) 6_644 . . . ?
C4 C5 C6 C7 39.9(4) 6_644 . . 6_644 ?
C4 C5 C6 C7 -140.1(4) . . . 6_644 ?
C4 C5 C6 C7 39.9(4) . . . . ?
C5 C6 C7 C8 -179.1(4) . . . . ?
C6 C7 C8 N4 -1.9(8) . . . . ?
C7 C6 C7 C8 0.9(4) 6_644 . . . ?
C8 N4 C8 C7 0.9(4) 6_644 . . . ?
N5 C4 C5 C4 -170.6(10) . . . 6_644 ?
N5 C4 C5 C6 9.4(10) . . . . ?
